data_4084435
loop_
_publ_author_name
'Athukorala Arachchige, Kasun S.'
'Diamond, Louise M.'
'Knight, Fergus R.'
'Lechner, Marie-Luise'
'Slawin, Alexandra M. Z.'
'Woollins, J. Derek'

_publ_section_title
;
 Synthetic, Structural, and Spectroscopic Studies of Sterically Crowded
 Tin--Chalcogen Acenaphthenes
;
_journal_issue 21
_journal_name_full Organometallics
_journal_page_first 6089
_journal_paper_doi 10.1021/om500755w
_journal_volume 33
_journal_year 2014
_chemical_formula_moiety 'C36 H28 Sn Te'
_chemical_formula_sum 'C36 H28 Sn Te'
_chemical_formula_weight 706.91
_space_group_IT_number 14
_symmetry_cell_setting monoclinic
_symmetry_Int_Tables_number 14
_symmetry_space_group_name_Hall '-P 2yn'
_symmetry_space_group_name_H-M 'P 1 21/n 1'
_atom_sites_solution_hydrogens geom
_atom_sites_solution_primary direct
_atom_sites_solution_secondary difmap
_cell_angle_alpha 90.0000
_cell_angle_beta 103.616(4)
_cell_angle_gamma 90.0000
_cell_formula_units_Z 4
_cell_length_a 14.0162(18)
_cell_length_b 14.8249(19)
_cell_length_c 14.3636(19)
_cell_measurement_reflns_used 10728
_cell_measurement_temperature 125
_cell_measurement_theta_max 29.13
_cell_measurement_theta_min 1.37
_cell_volume 2900.7(7)
_computing_cell_refinement 'CrystalClear-SM Expert 2.0 r6'
_computing_data_collection 'CrystalClear-SM Expert 2.0 r6 (Rigaku, 2010)'
_computing_data_reduction 'CrystalClear-SM Expert 2.0 r6'
_computing_molecular_graphics 'CrystalStructure 4.0'
_computing_publication_material 'CrystalStructure 4.0 (Rigaku, 2010)'
_computing_structure_refinement 'SHELXL97 (Sheldrick, 2008)'
_computing_structure_solution 'SIR2004 (Burla, et al., 2005)'
_diffrn_ambient_temperature 125
_diffrn_detector_area_resol_mean 29.257
_diffrn_measured_fraction_theta_full 0.990
_diffrn_measured_fraction_theta_max 0.990
_diffrn_measurement_device_type 'Rigaku Saturn70'
_diffrn_measurement_method \w
_diffrn_radiation_type 'Mo K\a'
_diffrn_radiation_wavelength 0.71075
_diffrn_reflns_av_R_equivalents 0.0433
_diffrn_reflns_limit_h_max 15
_diffrn_reflns_limit_h_min -16
_diffrn_reflns_limit_k_max 17
_diffrn_reflns_limit_k_min -16
_diffrn_reflns_limit_l_max 17
_diffrn_reflns_limit_l_min -17
_diffrn_reflns_number 21589
_diffrn_reflns_theta_full 25.00
_diffrn_reflns_theta_max 25.00
_diffrn_standards_number 0
_exptl_absorpt_coefficient_mu 1.889
_exptl_absorpt_correction_T_max 0.945
_exptl_absorpt_correction_T_min 0.753
_exptl_absorpt_correction_type multi-scan
_exptl_absorpt_process_details 'REQAB (Rigaku, 1998)'
_exptl_crystal_colour orange
_exptl_crystal_density_diffrn 1.619
_exptl_crystal_density_method 'not measured'
_exptl_crystal_description chunk
_exptl_crystal_F_000 1384.00
_exptl_crystal_size_max 0.090
_exptl_crystal_size_mid 0.060
_exptl_crystal_size_min 0.030
_refine_diff_density_max 0.680
_refine_diff_density_min -0.910
_refine_ls_extinction_method none
_refine_ls_goodness_of_fit_ref 1.111
_refine_ls_hydrogen_treatment constr
_refine_ls_number_parameters 343
_refine_ls_number_reflns 5057
_refine_ls_number_restraints 0
_refine_ls_R_factor_gt 0.0454
_refine_ls_shift/su_max 0.001
_refine_ls_structure_factor_coef Fsqd
_refine_ls_weighting_details 'w = 1/[\s^2^(Fo^2^)+(0.0747P)^2^+0.0000P] where P=(Fo^2^+2Fc^2^)/3'
_refine_ls_weighting_scheme calc
_refine_ls_wR_factor_ref 0.1415
_reflns_number_gt 4272
_reflns_number_total 5060
_reflns_threshold_expression F^2^>2.0\s(F^2^)
_cod_data_source_file om500755w_si_002.cif
_cod_data_source_block 3
_cod_depositor_comments 'Adding full bibliography for 4084433--4084444.cif.'
_cod_database_code 4084435

loop_
_symmetry_equiv_pos_site_id
_symmetry_equiv_pos_as_xyz
1 +X,+Y,+Z
2 1/2-X,1/2+Y,1/2-Z
3 -X,-Y,-Z
4 1/2+X,1/2-Y,1/2+Z

loop_
_atom_site_label
_atom_site_type_symbol
_atom_site_fract_x
_atom_site_fract_y
_atom_site_fract_z
_atom_site_U_iso_or_equiv
_atom_site_adp_type
_atom_site_occupancy
_atom_site_symmetry_multiplicity
_atom_site_calc_flag
_atom_site_refinement_flags
Te1 Te 0.75957(3) 0.29085(3) 0.62618(3) 0.06138(19) Uani 1.0 4 d .
Sn1 Sn 0.88848(2) 0.08738(3) 0.65604(3) 0.04756(17) Uani 1.0 4 d .
C1 C 0.7617(4) 0.0658(4) 0.5387(4) 0.0494(14) Uani 1.0 4 d .
C2 C 0.7638(4) -0.0158(5) 0.4924(4) 0.0561(15) Uani 1.0 4 d .
C3 C 0.6845(5) -0.0518(5) 0.4231(5) 0.0642(17) Uani 1.0 4 d .
C4 C 0.5987(4) -0.0056(5) 0.4017(4) 0.0542(15) Uani 1.0 4 d .
C5 C 0.5929(4) 0.0764(4) 0.4468(4) 0.0507(14) Uani 1.0 4 d .
C6 C 0.4974(5) 0.1148(5) 0.4198(5) 0.0600(17) Uani 1.0 4 d .
C7 C 0.4790(5) 0.1948(5) 0.4583(5) 0.0673(18) Uani 1.0 4 d .
C8 C 0.5567(5) 0.2379(5) 0.5223(5) 0.0648(17) Uani 1.0 4 d .
C9 C 0.6507(4) 0.2032(5) 0.5495(5) 0.0561(15) Uani 1.0 4 d .
C10 C 0.6727(4) 0.1175(4) 0.5151(4) 0.0473(13) Uani 1.0 4 d .
C11 C 0.4991(5) -0.0266(6) 0.3362(5) 0.0698(19) Uani 1.0 4 d .
C12 C 0.4342(5) 0.0536(6) 0.3479(5) 0.072(2) Uani 1.0 4 d .
C13 C 0.8443(5) 0.0935(4) 0.7893(5) 0.0520(14) Uani 1.0 4 d .
C14 C 0.9110(6) 0.0739(5) 0.8748(5) 0.0695(19) Uani 1.0 4 d .
C15 C 0.8841(7) 0.0687(6) 0.9610(6) 0.083(3) Uani 1.0 4 d .
C16 C 0.7870(7) 0.0835(5) 0.9615(6) 0.084(3) Uani 1.0 4 d .
C17 C 0.7207(6) 0.1034(6) 0.8806(6) 0.088(3) Uani 1.0 4 d .
C18 C 0.7480(5) 0.1084(6) 0.7945(6) 0.0715(19) Uani 1.0 4 d .
C19 C 0.9680(4) -0.0394(5) 0.6723(5) 0.0541(14) Uani 1.0 4 d .
C20 C 0.9306(6) -0.1162(5) 0.7064(6) 0.079(2) Uani 1.0 4 d .
C21 C 0.9841(7) -0.1947(6) 0.7230(7) 0.095(3) Uani 1.0 4 d .
C22 C 1.0760(8) -0.2004(6) 0.7056(7) 0.095(3) Uani 1.0 4 d .
C23 C 1.1144(6) -0.1255(6) 0.6712(6) 0.084(3) Uani 1.0 4 d .
C24 C 1.0618(5) -0.0460(5) 0.6546(5) 0.0643(17) Uani 1.0 4 d .
C25 C 0.9990(4) 0.1845(4) 0.6452(4) 0.0472(13) Uani 1.0 4 d .
C26 C 1.0429(5) 0.1877(5) 0.5683(5) 0.0609(16) Uani 1.0 4 d .
C27 C 1.1181(5) 0.2469(5) 0.5676(5) 0.0721(19) Uani 1.0 4 d .
C28 C 1.1524(5) 0.3041(5) 0.6422(6) 0.075(2) Uani 1.0 4 d .
C29 C 1.1094(5) 0.3031(5) 0.7194(5) 0.0663(18) Uani 1.0 4 d .
C30 C 1.0351(5) 0.2426(5) 0.7217(4) 0.0565(15) Uani 1.0 4 d .
C31 C 0.7908(5) 0.3511(5) 0.5013(5) 0.0632(17) Uani 1.0 4 d .
C32 C 0.7209(6) 0.3598(6) 0.4169(6) 0.080(3) Uani 1.0 4 d .
C33 C 0.7407(7) 0.4037(6) 0.3393(6) 0.091(3) Uani 1.0 4 d .
C34 C 0.8314(7) 0.4396(6) 0.3463(7) 0.088(3) Uani 1.0 4 d .
C35 C 0.9021(7) 0.4311(6) 0.4252(7) 0.092(3) Uani 1.0 4 d .
C36 C 0.8820(6) 0.3859(6) 0.5042(6) 0.082(3) Uani 1.0 4 d .
H2 H 0.8228 -0.0499 0.5085 0.0673 Uiso 1.0 4 calc R
H3 H 0.6912 -0.1073 0.3921 0.0771 Uiso 1.0 4 calc R
H7 H 0.4153 0.2208 0.4424 0.0807 Uiso 1.0 4 calc R
H8 H 0.5440 0.2942 0.5485 0.0777 Uiso 1.0 4 calc R
H11A H 0.4722 -0.0835 0.3556 0.0837 Uiso 1.0 4 calc R
H11B H 0.5042 -0.0323 0.2689 0.0837 Uiso 1.0 4 calc R
H12A H 0.4105 0.0851 0.2860 0.0868 Uiso 1.0 4 calc R
H12B H 0.3766 0.0330 0.3711 0.0868 Uiso 1.0 4 calc R
H14 H 0.9777 0.0636 0.8739 0.0834 Uiso 1.0 4 calc R
H15 H 0.9312 0.0553 1.0186 0.0995 Uiso 1.0 4 calc R
H16 H 0.7669 0.0795 1.0200 0.1002 Uiso 1.0 4 calc R
H17 H 0.6543 0.1142 0.8825 0.1052 Uiso 1.0 4 calc R
H18 H 0.6999 0.1223 0.7378 0.0858 Uiso 1.0 4 calc R
H20 H 0.8668 -0.1144 0.7185 0.0944 Uiso 1.0 4 calc R
H21 H 0.9569 -0.2459 0.7471 0.1141 Uiso 1.0 4 calc R
H22 H 1.1124 -0.2550 0.7170 0.1142 Uiso 1.0 4 calc R
H23 H 1.1779 -0.1286 0.6587 0.1010 Uiso 1.0 4 calc R
H24 H 1.0897 0.0050 0.6308 0.0772 Uiso 1.0 4 calc R
H26 H 1.0208 0.1484 0.5154 0.0730 Uiso 1.0 4 calc R
H27 H 1.1469 0.2480 0.5140 0.0865 Uiso 1.0 4 calc R
H28 H 1.2050 0.3441 0.6411 0.0897 Uiso 1.0 4 calc R
H29 H 1.1309 0.3441 0.7710 0.0796 Uiso 1.0 4 calc R
H30 H 1.0081 0.2404 0.7765 0.0678 Uiso 1.0 4 calc R
H32 H 0.6574 0.3350 0.4121 0.0960 Uiso 1.0 4 calc R
H33 H 0.6916 0.4089 0.2814 0.1092 Uiso 1.0 4 calc R
H34 H 0.8444 0.4715 0.2933 0.1052 Uiso 1.0 4 calc R
H35 H 0.9655 0.4553 0.4283 0.1099 Uiso 1.0 4 calc R
H36 H 0.9326 0.3793 0.5608 0.0985 Uiso 1.0 4 calc R

loop_
_atom_site_aniso_label
_atom_site_aniso_U_11
_atom_site_aniso_U_22
_atom_site_aniso_U_33
_atom_site_aniso_U_12
_atom_site_aniso_U_13
_atom_site_aniso_U_23
Te1 0.0596(3) 0.0610(4) 0.0626(3) -0.00235(18) 0.0125(2) -0.00385(19)
Sn1 0.0397(3) 0.0542(3) 0.0503(3) -0.00485(15) 0.01341(18) -0.00261(17)
C1 0.041(3) 0.056(4) 0.052(4) -0.007(3) 0.014(3) 0.003(3)
C2 0.047(3) 0.065(5) 0.057(4) -0.002(3) 0.016(3) -0.009(3)
C3 0.061(4) 0.077(5) 0.058(4) -0.011(4) 0.021(3) -0.014(4)
C4 0.051(4) 0.067(5) 0.045(3) -0.011(3) 0.014(3) 0.001(3)
C5 0.046(3) 0.063(4) 0.044(3) -0.010(3) 0.013(3) 0.010(3)
C6 0.048(4) 0.076(5) 0.053(4) -0.008(4) 0.006(3) 0.023(4)
C7 0.049(4) 0.071(5) 0.078(5) 0.004(3) 0.008(3) 0.022(4)
C8 0.055(4) 0.061(5) 0.081(5) 0.006(3) 0.022(3) 0.011(4)
C9 0.047(4) 0.064(5) 0.059(4) -0.007(3) 0.016(3) 0.005(3)
C10 0.046(3) 0.050(4) 0.048(3) -0.005(3) 0.016(3) 0.006(3)
C11 0.060(4) 0.092(6) 0.053(4) -0.022(4) 0.006(3) -0.006(4)
C12 0.055(4) 0.092(6) 0.063(4) -0.020(4) -0.001(3) 0.016(4)
C13 0.055(4) 0.051(4) 0.052(4) -0.006(3) 0.016(3) -0.001(3)
C14 0.064(4) 0.079(5) 0.066(5) 0.003(4) 0.017(4) 0.010(4)
C15 0.102(6) 0.093(6) 0.053(4) 0.002(5) 0.017(4) 0.014(4)
C16 0.122(7) 0.076(6) 0.068(5) 0.003(5) 0.053(5) 0.005(4)
C17 0.080(5) 0.112(7) 0.081(6) 0.014(5) 0.039(5) 0.002(5)
C18 0.063(4) 0.088(6) 0.070(5) -0.002(4) 0.029(4) 0.000(4)
C19 0.055(4) 0.050(4) 0.057(4) 0.002(3) 0.013(3) -0.011(3)
C20 0.073(5) 0.064(5) 0.105(6) -0.002(4) 0.034(4) 0.002(5)
C21 0.113(7) 0.061(5) 0.117(7) 0.001(5) 0.039(6) 0.018(5)
C22 0.113(7) 0.068(6) 0.097(7) 0.034(5) 0.010(6) -0.001(5)
C23 0.073(5) 0.082(6) 0.095(6) 0.027(5) 0.015(4) -0.012(5)
C24 0.052(4) 0.069(5) 0.071(4) -0.001(3) 0.013(3) -0.005(4)
C25 0.041(3) 0.045(4) 0.054(4) -0.001(3) 0.010(3) -0.001(3)
C26 0.062(4) 0.070(5) 0.053(4) -0.010(4) 0.019(3) -0.012(4)
C27 0.078(5) 0.075(5) 0.075(5) -0.011(4) 0.041(4) -0.003(4)
C28 0.069(5) 0.074(5) 0.086(5) -0.024(4) 0.028(4) -0.001(4)
C29 0.071(4) 0.065(5) 0.066(4) -0.021(4) 0.020(4) -0.017(4)
C30 0.063(4) 0.062(4) 0.048(4) -0.009(3) 0.018(3) -0.007(3)
C31 0.064(4) 0.057(5) 0.068(4) -0.003(3) 0.014(3) -0.000(4)
C32 0.065(4) 0.089(6) 0.080(5) -0.012(4) 0.006(4) 0.021(5)
C33 0.100(6) 0.099(7) 0.070(5) -0.013(5) 0.012(5) 0.009(5)
C34 0.109(7) 0.077(6) 0.084(6) -0.009(5) 0.036(5) 0.001(5)
C35 0.080(6) 0.100(7) 0.098(7) -0.029(5) 0.025(5) -0.000(5)
C36 0.068(5) 0.083(6) 0.089(6) -0.015(4) 0.006(4) 0.003(5)

loop_
_atom_type_symbol
_atom_type_description
_atom_type_scat_dispersion_real
_atom_type_scat_dispersion_imag
_atom_type_scat_source
C C 0.0033 0.0016
;
International Tables for Crystallography
(1992, Vol. C, Tables 4.2.6.8 and 6.1.1.4)
;
H H 0.0000 0.0000
;
International Tables for Crystallography
(1992, Vol. C, Table 6.1.1.4)
;
Sn Sn -0.6537 1.4246
;
International Tables for Crystallography
(1992, Vol. C, Tables 4.2.6.8 and 6.1.1.4)
;
Te Te -0.5308 1.6751
;
International Tables for Crystallography
(1992, Vol. C, Tables 4.2.6.8 and 6.1.1.4)
;

loop_
_geom_angle_atom_site_label_1
_geom_angle_atom_site_label_2
_geom_angle_atom_site_label_3
_geom_angle
_geom_angle_publ_flag
C9 Te1 C31 94.9(3) yes
C1 Sn1 C13 110.1(3) yes
C1 Sn1 C19 105.2(3) yes
C1 Sn1 C25 121.1(3) yes
C13 Sn1 C19 100.9(3) yes
C13 Sn1 C25 113.6(3) yes
C19 Sn1 C25 103.2(3) yes
Sn1 C1 C2 113.4(4) yes
Sn1 C1 C10 127.9(5) yes
C2 C1 C10 117.9(5) yes
C1 C2 C3 124.6(6) yes
C2 C3 C4 118.6(7) yes
C3 C4 C5 118.9(5) yes
C3 C4 C11 132.3(7) yes
C5 C4 C11 108.8(6) yes
C4 C5 C6 112.2(5) yes
C4 C5 C10 124.6(5) yes
C6 C5 C10 123.2(6) yes
C5 C6 C7 119.6(6) yes
C5 C6 C12 108.2(6) yes
C7 C6 C12 132.2(6) yes
C6 C7 C8 118.2(6) yes
C7 C8 C9 123.9(7) yes
Te1 C9 C8 116.3(5) yes
Te1 C9 C10 122.9(4) yes
C8 C9 C10 120.2(6) yes
C1 C10 C5 115.4(6) yes
C1 C10 C9 129.9(5) yes
C5 C10 C9 114.7(5) yes
C4 C11 C12 104.8(6) yes
C6 C12 C11 106.0(5) yes
Sn1 C13 C14 120.2(5) yes
Sn1 C13 C18 123.0(5) yes
C14 C13 C18 116.5(7) yes
C13 C14 C15 122.5(7) yes
C14 C15 C16 118.3(7) yes
C15 C16 C17 121.0(9) yes
C16 C17 C18 120.4(9) yes
C13 C18 C17 121.3(7) yes
Sn1 C19 C20 121.4(5) yes
Sn1 C19 C24 121.4(5) yes
C20 C19 C24 117.1(6) yes
C19 C20 C21 121.3(8) yes
C20 C21 C22 121.2(9) yes
C21 C22 C23 118.7(9) yes
C22 C23 C24 120.9(8) yes
C19 C24 C23 120.9(7) yes
Sn1 C25 C26 123.0(5) yes
Sn1 C25 C30 119.5(5) yes
C26 C25 C30 117.4(6) yes
C25 C26 C27 120.9(6) yes
C26 C27 C28 121.4(8) yes
C27 C28 C29 119.1(7) yes
C28 C29 C30 120.0(7) yes
C25 C30 C29 121.3(6) yes
Te1 C31 C32 122.3(6) yes
Te1 C31 C36 120.3(5) yes
C32 C31 C36 117.3(7) yes
C31 C32 C33 121.4(8) yes
C32 C33 C34 119.3(8) yes
C33 C34 C35 121.6(9) yes
C34 C35 C36 119.1(9) yes
C31 C36 C35 121.3(7) yes
C1 C2 H2 117.699 no
C3 C2 H2 117.710 no
C2 C3 H3 120.715 no
C4 C3 H3 120.727 no
C6 C7 H7 120.926 no
C8 C7 H7 120.923 no
C7 C8 H8 118.059 no
C9 C8 H8 118.046 no
C4 C11 H11A 110.787 no
C4 C11 H11B 110.776 no
C12 C11 H11A 110.785 no
C12 C11 H11B 110.782 no
H11A C11 H11B 108.854 no
C6 C12 H12A 110.526 no
C6 C12 H12B 110.543 no
C11 C12 H12A 110.526 no
C11 C12 H12B 110.536 no
H12A C12 H12B 108.702 no
C13 C14 H14 118.779 no
C15 C14 H14 118.770 no
C14 C15 H15 120.849 no
C16 C15 H15 120.840 no
C15 C16 H16 119.509 no
C17 C16 H16 119.509 no
C16 C17 H17 119.777 no
C18 C17 H17 119.790 no
C13 C18 H18 119.357 no
C17 C18 H18 119.346 no
C19 C20 H20 119.366 no
C21 C20 H20 119.358 no
C20 C21 H21 119.408 no
C22 C21 H21 119.401 no
C21 C22 H22 120.679 no
C23 C22 H22 120.668 no
C22 C23 H23 119.550 no
C24 C23 H23 119.551 no
C19 C24 H24 119.538 no
C23 C24 H24 119.553 no
C25 C26 H26 119.547 no
C27 C26 H26 119.553 no
C26 C27 H27 119.316 no
C28 C27 H27 119.302 no
C27 C28 H28 120.465 no
C29 C28 H28 120.458 no
C28 C29 H29 120.015 no
C30 C29 H29 120.023 no
C25 C30 H30 119.374 no
C29 C30 H30 119.367 no
C31 C32 H32 119.290 no
C33 C32 H32 119.287 no
C32 C33 H33 120.367 no
C34 C33 H33 120.363 no
C33 C34 H34 119.185 no
C35 C34 H34 119.187 no
C34 C35 H35 120.470 no
C36 C35 H35 120.478 no
C31 C36 H36 119.373 no
C35 C36 H36 119.356 no

loop_
_geom_bond_atom_site_label_1
_geom_bond_atom_site_label_2
_geom_bond_distance
_geom_bond_publ_flag
Te1 C9 2.106(6) yes
Te1 C31 2.140(8) yes
Sn1 C1 2.166(5) yes
Sn1 C13 2.148(7) yes
Sn1 C19 2.169(6) yes
Sn1 C25 2.147(6) yes
C1 C2 1.384(9) yes
C1 C10 1.435(8) yes
C2 C3 1.411(8) yes
C3 C4 1.355(9) yes
C4 C5 1.389(9) yes
C4 C11 1.520(8) yes
C5 C6 1.422(8) yes
C5 C10 1.437(8) yes
C6 C7 1.359(11) yes
C6 C12 1.498(9) yes
C7 C8 1.403(9) yes
C8 C9 1.382(9) yes
C9 C10 1.424(9) yes
C11 C12 1.531(11) yes
C13 C14 1.388(9) yes
C13 C18 1.386(10) yes
C14 C15 1.378(12) yes
C15 C16 1.380(14) yes
C16 C17 1.339(11) yes
C17 C18 1.380(12) yes
C19 C20 1.390(11) yes
C19 C24 1.400(9) yes
C20 C21 1.374(12) yes
C21 C22 1.372(15) yes
C22 C23 1.375(14) yes
C23 C24 1.381(11) yes
C25 C26 1.387(9) yes
C25 C30 1.394(8) yes
C26 C27 1.374(10) yes
C27 C28 1.362(11) yes
C28 C29 1.382(12) yes
C29 C30 1.381(10) yes
C31 C32 1.374(9) yes
C31 C36 1.369(11) yes
C32 C33 1.375(12) yes
C33 C34 1.360(14) yes
C34 C35 1.324(12) yes
C35 C36 1.402(14) yes
C2 H2 0.950 no
C3 H3 0.950 no
C7 H7 0.950 no
C8 H8 0.950 no
C11 H11A 0.990 no
C11 H11B 0.990 no
C12 H12A 0.990 no
C12 H12B 0.990 no
C14 H14 0.950 no
C15 H15 0.950 no
C16 H16 0.950 no
C17 H17 0.950 no
C18 H18 0.950 no
C20 H20 0.950 no
C21 H21 0.950 no
C22 H22 0.950 no
C23 H23 0.950 no
C24 H24 0.950 no
C26 H26 0.950 no
C27 H27 0.950 no
C28 H28 0.950 no
C29 H29 0.950 no
C30 H30 0.950 no
C32 H32 0.950 no
C33 H33 0.950 no
C34 H34 0.950 no
C35 H35 0.950 no
C36 H36 0.950 no

loop_
_geom_contact_atom_site_label_1
_geom_contact_atom_site_label_2
_geom_contact_distance
_geom_contact_publ_flag
_geom_contact_site_symmetry_2
Te1 Sn1 3.4903(7) no .
Te1 C1 3.567(6) no .
C1 C4 2.846(8) no .
C2 C5 2.701(8) no .
C2 C19 3.392(8) no .
C3 C6 3.595(10) no .
C3 C10 2.859(10) no .
C4 C7 3.598(10) no .
C5 C8 2.725(10) no .
C6 C9 2.815(8) no .
C7 C10 2.882(9) no .
C8 C32 3.535(11) no .
C9 C32 3.296(11) no .
C13 C16 2.779(12) no .
C14 C17 2.724(12) no .
C15 C18 2.748(10) no .
C19 C22 2.806(11) no .
C20 C23 2.743(12) no .
C21 C24 2.742(12) no .
C24 C25 3.523(10) no .
C25 C28 2.795(10) no .
C26 C29 2.749(9) no .
C27 C30 2.734(11) no .
C31 C34 2.756(12) no .
C32 C35 2.728(12) no .
C33 C36 2.719(11) no .
C4 C6 3.554(10) no 3_656
C6 C4 3.554(10) no 3_656
Te1 H8 2.9648 no .
Te1 H18 3.1845 no .
Te1 H32 3.1401 no .
Te1 H36 3.0904 no .
Sn1 H2 2.9264 no .
Sn1 H14 3.1038 no .
Sn1 H18 3.1764 no .
Sn1 H20 3.1578 no .
Sn1 H24 3.1717 no .
Sn1 H26 3.1780 no .
Sn1 H30 3.0962 no .
C1 H3 3.3194 no .
C1 H18 3.2853 no .
C2 H20 3.5436 no .
C3 H11A 2.9419 no .
C3 H11B 2.9564 no .
C4 H2 3.2218 no .
C4 H12A 3.0763 no .
C4 H12B 3.0923 no .
C5 H3 3.2309 no .
C5 H7 3.2732 no .
C5 H11A 3.0252 no .
C5 H11B 3.0292 no .
C5 H12A 3.0177 no .
C5 H12B 3.0384 no .
C6 H8 3.2175 no .
C6 H11A 3.0760 no .
C6 H11B 3.0916 no .
C7 H12A 2.9275 no .
C7 H12B 2.9210 no .
C7 H32 3.4346 no .
C8 H32 2.7610 no .
C9 H7 3.3069 no .
C9 H18 2.8890 no .
C9 H32 2.7945 no .
C10 H2 3.2687 no .
C10 H8 3.2799 no .
C10 H18 3.1319 no .
C10 H32 3.5336 no .
C11 H3 2.8815 no .
C12 H7 2.8687 no .
C13 H15 3.2808 no .
C13 H17 3.2641 no .
C13 H20 3.2845 no .
C13 H30 3.2012 no .
C14 H16 3.2285 no .
C14 H18 3.2245 no .
C14 H20 3.5440 no .
C14 H30 3.2934 no .
C15 H17 3.2230 no .
C16 H14 3.2244 no .
C16 H18 3.2090 no .
C17 H15 3.2233 no .
C18 H14 3.2209 no .
C18 H16 3.2162 no .
C19 H2 2.7294 no .
C19 H14 3.2480 no .
C19 H21 3.2603 no .
C19 H23 3.2727 no .
C20 H2 3.0514 no .
C20 H14 3.5468 no .
C20 H22 3.2504 no .
C20 H24 3.2430 no .
C21 H23 3.2211 no .
C22 H20 3.2418 no .
C22 H24 3.2489 no .
C23 H21 3.2208 no .
C24 H2 3.5104 no .
C24 H20 3.2435 no .
C24 H22 3.2567 no .
C24 H26 3.4773 no .
C25 H24 2.9783 no .
C25 H27 3.2531 no .
C25 H29 3.2724 no .
C25 H36 3.1847 no .
C26 H24 2.8806 no .
C26 H28 3.2424 no .
C26 H30 3.2368 no .
C26 H36 3.2238 no .
C27 H29 3.2240 no .
C27 H36 3.2414 no .
C28 H26 3.2348 no .
C28 H30 3.2458 no .
C28 H36 3.2252 no .
C29 H27 3.2228 no .
C29 H36 3.1540 no .
C30 H26 3.2389 no .
C30 H28 3.2527 no .
C30 H36 3.1542 no .
C31 H33 3.2526 no .
C31 H35 3.2694 no .
C32 H8 3.5878 no .
C32 H34 3.2158 no .
C32 H36 3.2053 no .
C33 H35 3.2019 no .
C34 H32 3.2143 no .
C34 H36 3.2011 no .
C35 H33 3.1959 no .
C36 H32 3.2042 no .
C36 H34 3.2118 no .
H2 H3 2.3387 no .
H2 H20 3.0851 no .
H3 H11A 3.0097 no .
H3 H11B 3.0084 no .
H7 H8 2.3379 no .
H7 H12A 3.0041 no .
H7 H12B 2.9717 no .
H8 H32 2.8631 no .
H11A H12A 2.7551 no .
H11A H12B 2.2292 no .
H11B H12A 2.2291 no .
H11B H12B 2.7439 no .
H14 H15 2.3229 no .
H14 H20 3.5676 no .
H14 H30 3.0479 no .
H15 H16 2.3354 no .
H16 H17 2.2783 no .
H17 H18 2.3177 no .
H20 H21 2.3066 no .
H21 H22 2.3226 no .
H22 H23 2.3278 no .
H23 H24 2.3181 no .
H24 H26 2.7295 no .
H26 H27 2.3072 no .
H27 H28 2.3085 no .
H28 H29 2.3388 no .
H29 H30 2.3229 no .
H32 H33 2.3197 no .
H33 H34 2.3037 no .
H34 H35 2.2693 no .
H35 H36 2.3498 no .
Te1 H12A 3.2927 no 4_555
Te1 H20 3.4572 no 2_656
C1 H12B 2.9615 no 3_656
C1 H23 3.2790 no 3_756
C2 H12B 3.0984 no 3_656
C2 H23 3.2855 no 3_756
C2 H24 3.0142 no 3_756
C3 H12B 3.2774 no 3_656
C3 H24 3.5003 no 3_756
C3 H34 3.0583 no 2_645
C4 H12B 3.2248 no 3_656
C4 H29 3.1411 no 4_454
C4 H34 3.1064 no 2_645
C5 H11A 3.1809 no 3_656
C5 H12B 3.0208 no 3_656
C5 H29 2.9475 no 4_454
C6 H11A 3.1871 no 3_656
C6 H29 3.2137 no 4_454
C6 H30 3.0019 no 4_454
C7 H11A 3.0772 no 3_656
C7 H30 2.9008 no 4_454
C8 H11A 2.9680 no 3_656
C8 H15 3.5289 no 4_454
C8 H21 3.3711 no 2_656
C8 H30 3.4504 no 4_454
C9 H11A 3.0136 no 3_656
C10 H11A 3.0993 no 3_656
C10 H12B 2.9427 no 3_656
C10 H29 3.4631 no 4_454
C11 H18 3.0869 no 3_656
C11 H29 3.5258 no 4_454
C11 H34 3.1925 no 2_645
C12 H18 3.2795 no 3_656
C12 H29 3.5450 no 4_454
C12 H30 3.4577 no 4_454
C13 H7 3.5176 no 4_555
C14 H7 3.1910 no 4_555
C14 H8 3.3671 no 4_555
C14 H15 3.0522 no 3_757
C15 H7 3.1704 no 4_555
C15 H8 3.0671 no 4_555
C15 H14 3.3271 no 3_757
C15 H15 3.1325 no 3_757
C16 H7 3.4577 no 4_555
C16 H27 3.3704 no 4_455
C16 H28 3.2440 no 4_455
C17 H11B 3.5319 no 3_656
C17 H21 3.5213 no 2_656
C17 H27 3.2436 no 4_455
C18 H11A 3.3440 no 3_656
C18 H12B 3.3396 no 3_656
C18 H21 3.5306 no 2_656
C19 H26 3.1788 no 3_756
C20 H26 3.4449 no 3_756
C21 H8 3.3994 no 2_646
C21 H17 3.5642 no 2_646
C21 H26 3.4780 no 3_756
C21 H27 3.5556 no 3_756
C22 H26 3.2374 no 3_756
C22 H28 3.3947 no 2_746
C23 H26 2.9150 no 3_756
C23 H28 3.2656 no 2_746
C23 H29 3.4984 no 2_746
C24 H2 3.4504 no 3_756
C24 H26 2.8767 no 3_756
C24 H33 3.0322 no 4_555
C25 H33 3.2472 no 4_555
C26 H2 3.1479 no 3_756
C26 H33 3.5714 no 4_555
C27 H2 3.2918 no 3_756
C27 H3 3.3216 no 3_756
C27 H16 3.4797 no 4_554
C27 H17 3.4926 no 4_554
C28 H16 3.1560 no 4_554
C28 H22 3.5485 no 2_756
C28 H23 3.4102 no 2_756
C28 H34 3.4504 no 3_766
C29 H12A 3.5614 no 4_555
C29 H23 3.2433 no 2_756
C29 H32 3.3808 no 4_555
C29 H33 3.3937 no 4_555
C29 H34 3.4159 no 3_766
C30 H12A 3.3446 no 4_555
C30 H32 3.0876 no 4_555
C30 H33 3.1150 no 4_555
C31 H16 3.4787 no 2_656
C32 H14 3.5066 no 4_454
C32 H16 3.3738 no 2_656
C32 H30 3.5127 no 4_454
C33 H16 3.3148 no 2_656
C33 H22 3.2463 no 3_756
C33 H24 3.5067 no 4_454
C34 H3 3.4352 no 2_655
C34 H11B 3.1641 no 2_655
C34 H16 3.3364 no 2_656
C34 H22 3.0455 no 3_756
C34 H28 3.2586 no 3_766
C35 H11B 3.3935 no 2_655
C35 H16 3.4562 no 2_656
C35 H22 3.2921 no 3_756
C35 H35 2.9775 no 3_766
C36 H16 3.5176 no 2_656
C36 H35 3.1742 no 3_766
H2 C24 3.4504 no 3_756
H2 C26 3.1479 no 3_756
H2 C27 3.2918 no 3_756
H2 H23 3.5717 no 3_756
H2 H24 2.6658 no 3_756
H2 H26 2.7229 no 3_756
H2 H27 2.9955 no 3_756
H3 C27 3.3216 no 3_756
H3 C34 3.4352 no 2_645
H3 H7 3.5182 no 3_656
H3 H22 3.2257 no 4_444
H3 H24 3.5101 no 3_756
H3 H27 3.1432 no 3_756
H3 H33 3.3006 no 2_645
H3 H34 2.8427 no 2_645
H7 C13 3.5176 no 4_454
H7 C14 3.1910 no 4_454
H7 C15 3.1704 no 4_454
H7 C16 3.4577 no 4_454
H7 H3 3.5182 no 3_656
H7 H11A 3.5904 no 3_656
H7 H14 3.5143 no 4_454
H7 H15 3.4848 no 4_454
H7 H30 3.0271 no 4_454
H8 C14 3.3671 no 4_454
H8 C15 3.0671 no 4_454
H8 C21 3.3994 no 2_656
H8 H11A 3.4424 no 3_656
H8 H14 3.2407 no 4_454
H8 H15 2.7093 no 4_454
H8 H20 3.5539 no 2_656
H8 H21 2.9985 no 2_656
H11A C5 3.1809 no 3_656
H11A C6 3.1871 no 3_656
H11A C7 3.0772 no 3_656
H11A C8 2.9680 no 3_656
H11A C9 3.0136 no 3_656
H11A C10 3.0993 no 3_656
H11A C18 3.3440 no 3_656
H11A H7 3.5904 no 3_656
H11A H8 3.4424 no 3_656
H11A H17 3.4924 no 3_656
H11A H18 2.5357 no 3_656
H11A H21 2.9521 no 4_444
H11B C17 3.5319 no 3_656
H11B C34 3.1641 no 2_645
H11B C35 3.3935 no 2_645
H11B H17 2.9781 no 3_656
H11B H18 3.1389 no 3_656
H11B H21 3.3547 no 4_444
H11B H29 3.3034 no 4_454
H11B H34 2.4885 no 2_645
H11B H35 2.9666 no 2_645
H12A Te1 3.2927 no 4_454
H12A C29 3.5614 no 4_454
H12A C30 3.3446 no 4_454
H12A H18 3.4237 no 3_656
H12A H29 3.3178 no 4_454
H12A H30 2.9436 no 4_454
H12A H36 3.3627 no 4_454
H12B C1 2.9615 no 3_656
H12B C2 3.0984 no 3_656
H12B C3 3.2774 no 3_656
H12B C4 3.2248 no 3_656
H12B C5 3.0208 no 3_656
H12B C10 2.9427 no 3_656
H12B C18 3.3396 no 3_656
H12B H18 2.8479 no 3_656
H12B H20 3.5624 no 3_656
H14 C15 3.3271 no 3_757
H14 C32 3.5066 no 4_555
H14 H7 3.5143 no 4_555
H14 H8 3.2407 no 4_555
H14 H15 2.4903 no 3_757
H14 H32 2.8727 no 4_555
H14 H33 3.5771 no 4_555
H15 C8 3.5289 no 4_555
H15 C14 3.0522 no 3_757
H15 C15 3.1325 no 3_757
H15 H7 3.4848 no 4_555
H15 H8 2.7093 no 4_555
H15 H14 2.4903 no 3_757
H15 H15 2.6795 no 3_757
H16 C27 3.4797 no 4_455
H16 C28 3.1560 no 4_455
H16 C31 3.4787 no 2_646
H16 C32 3.3738 no 2_646
H16 C33 3.3148 no 2_646
H16 C34 3.3364 no 2_646
H16 C35 3.4562 no 2_646
H16 C36 3.5176 no 2_646
H16 H27 3.0510 no 4_455
H16 H28 2.4017 no 4_455
H17 C21 3.5642 no 2_656
H17 C27 3.4926 no 4_455
H17 H11A 3.4924 no 3_656
H17 H11B 2.9781 no 3_656
H17 H21 2.9715 no 2_656
H17 H27 2.8001 no 4_455
H17 H35 3.0528 no 4_455
H18 C11 3.0869 no 3_656
H18 C12 3.2795 no 3_656
H18 H11A 2.5357 no 3_656
H18 H11B 3.1389 no 3_656
H18 H12A 3.4237 no 3_656
H18 H12B 2.8479 no 3_656
H18 H21 2.9875 no 2_656
H20 Te1 3.4572 no 2_646
H20 H8 3.5539 no 2_646
H20 H12B 3.5624 no 3_656
H21 C8 3.3711 no 2_646
H21 C17 3.5213 no 2_646
H21 C18 3.5306 no 2_646
H21 H8 2.9985 no 2_646
H21 H11A 2.9521 no 4_545
H21 H11B 3.3547 no 4_545
H21 H17 2.9715 no 2_646
H21 H18 2.9875 no 2_646
H22 C28 3.5485 no 2_746
H22 C33 3.2463 no 3_756
H22 C34 3.0455 no 3_756
H22 C35 3.2921 no 3_756
H22 H3 3.2257 no 4_545
H22 H28 3.2260 no 2_746
H22 H33 3.5676 no 3_756
H22 H34 3.2768 no 3_756
H23 C1 3.2790 no 3_756
H23 C2 3.2855 no 3_756
H23 C28 3.4102 no 2_746
H23 C29 3.2433 no 2_746
H23 H2 3.5717 no 3_756
H23 H26 3.2891 no 3_756
H23 H28 2.9833 no 2_746
H23 H29 2.6622 no 2_746
H23 H34 3.5321 no 4_555
H24 C2 3.0142 no 3_756
H24 C3 3.5003 no 3_756
H24 C33 3.5067 no 4_555
H24 H2 2.6658 no 3_756
H24 H3 3.5101 no 3_756
H24 H26 3.2318 no 3_756
H24 H33 2.6254 no 4_555
H26 C19 3.1788 no 3_756
H26 C20 3.4449 no 3_756
H26 C21 3.4780 no 3_756
H26 C22 3.2374 no 3_756
H26 C23 2.9150 no 3_756
H26 C24 2.8767 no 3_756
H26 H2 2.7229 no 3_756
H26 H23 3.2891 no 3_756
H26 H24 3.2318 no 3_756
H27 C16 3.3704 no 4_554
H27 C17 3.2436 no 4_554
H27 C21 3.5556 no 3_756
H27 H2 2.9955 no 3_756
H27 H3 3.1432 no 3_756
H27 H16 3.0510 no 4_554
H27 H17 2.8001 no 4_554
H28 C16 3.2440 no 4_554
H28 C22 3.3947 no 2_756
H28 C23 3.2656 no 2_756
H28 C34 3.2586 no 3_766
H28 H16 2.4017 no 4_554
H28 H22 3.2260 no 2_756
H28 H23 2.9833 no 2_756
H28 H34 3.0240 no 3_766
H29 C4 3.1411 no 4_555
H29 C5 2.9475 no 4_555
H29 C6 3.2137 no 4_555
H29 C10 3.4631 no 4_555
H29 C11 3.5258 no 4_555
H29 C12 3.5450 no 4_555
H29 C23 3.4984 no 2_756
H29 H11B 3.3034 no 4_555
H29 H12A 3.3178 no 4_555
H29 H23 2.6622 no 2_756
H29 H32 3.3083 no 4_555
H29 H34 2.9314 no 3_766
H30 C6 3.0019 no 4_555
H30 C7 2.9008 no 4_555
H30 C8 3.4504 no 4_555
H30 C12 3.4577 no 4_555
H30 C32 3.5127 no 4_555
H30 H7 3.0271 no 4_555
H30 H12A 2.9436 no 4_555
H30 H32 2.7398 no 4_555
H30 H33 3.3817 no 4_555
H32 C29 3.3808 no 4_454
H32 C30 3.0876 no 4_454
H32 H14 2.8727 no 4_454
H32 H29 3.3083 no 4_454
H32 H30 2.7398 no 4_454
H33 C24 3.0322 no 4_454
H33 C25 3.2472 no 4_454
H33 C26 3.5714 no 4_454
H33 C29 3.3937 no 4_454
H33 C30 3.1150 no 4_454
H33 H3 3.3006 no 2_655
H33 H14 3.5771 no 4_454
H33 H22 3.5676 no 3_756
H33 H24 2.6254 no 4_454
H33 H30 3.3817 no 4_454
H34 C3 3.0583 no 2_655
H34 C4 3.1064 no 2_655
H34 C11 3.1925 no 2_655
H34 C28 3.4504 no 3_766
H34 C29 3.4159 no 3_766
H34 H3 2.8427 no 2_655
H34 H11B 2.4885 no 2_655
H34 H22 3.2768 no 3_756
H34 H23 3.5321 no 4_454
H34 H28 3.0240 no 3_766
H34 H29 2.9314 no 3_766
H35 C35 2.9775 no 3_766
H35 C36 3.1742 no 3_766
H35 H11B 2.9666 no 2_655
H35 H17 3.0528 no 4_554
H35 H35 2.4482 no 3_766
H35 H36 2.8236 no 3_766
H36 H12A 3.3627 no 4_555
H36 H35 2.8236 no 3_766

loop_
_geom_torsion_atom_site_label_1
_geom_torsion_atom_site_label_2
_geom_torsion_atom_site_label_3
_geom_torsion_atom_site_label_4
_geom_torsion
_geom_torsion_publ_flag
C9 Te1 C31 C32 30.3(5) no
C9 Te1 C31 C36 -152.3(5) no
C31 Te1 C9 C8 -86.2(5) no
C31 Te1 C9 C10 85.3(5) no
C1 Sn1 C13 C14 156.3(4) no
C1 Sn1 C13 C18 -17.5(5) no
C13 Sn1 C1 C2 -115.6(4) no
C13 Sn1 C1 C10 53.5(5) no
C1 Sn1 C19 C20 -69.3(5) no
C1 Sn1 C19 C24 114.8(4) no
C19 Sn1 C1 C2 -7.6(5) no
C19 Sn1 C1 C10 161.5(5) no
C1 Sn1 C25 C26 -50.3(5) no
C1 Sn1 C25 C30 135.3(4) no
C25 Sn1 C1 C2 108.5(4) no
C25 Sn1 C1 C10 -82.4(5) no
C13 Sn1 C19 C20 45.3(4) no
C13 Sn1 C19 C24 -130.7(4) no
C19 Sn1 C13 C14 45.5(5) no
C19 Sn1 C13 C18 -128.3(4) no
C13 Sn1 C25 C26 175.1(4) no
C13 Sn1 C25 C30 0.8(5) no
C25 Sn1 C13 C14 -64.2(5) no
C25 Sn1 C13 C18 122.0(4) no
C19 Sn1 C25 C26 66.8(4) no
C19 Sn1 C25 C30 -107.6(4) no
C25 Sn1 C19 C20 162.9(4) no
C25 Sn1 C19 C24 -13.1(5) no
Sn1 C1 C2 C3 170.6(4) no
Sn1 C1 C10 C5 -166.7(4) no
Sn1 C1 C10 C9 12.7(10) no
C2 C1 C10 C5 2.0(8) no
C2 C1 C10 C9 -178.6(6) no
C10 C1 C2 C3 0.3(9) no
C1 C2 C3 C4 -2.3(10) no
C2 C3 C4 C5 1.7(10) no
C2 C3 C4 C11 -176.3(6) no
C3 C4 C5 C6 -177.7(6) no
C3 C4 C5 C10 0.7(10) no
C3 C4 C11 C12 178.5(7) no
C5 C4 C11 C12 0.3(7) no
C11 C4 C5 C6 0.7(7) no
C11 C4 C5 C10 179.1(5) no
C4 C5 C6 C7 179.3(6) no
C4 C5 C6 C12 -1.5(8) no
C4 C5 C10 C1 -2.6(9) no
C4 C5 C10 C9 177.9(6) no
C6 C5 C10 C1 175.7(6) no
C6 C5 C10 C9 -3.9(9) no
C10 C5 C6 C7 0.9(10) no
C10 C5 C6 C12 -179.9(5) no
C5 C6 C7 C8 1.6(10) no
C5 C6 C12 C11 1.6(7) no
C7 C6 C12 C11 -179.3(7) no
C12 C6 C7 C8 -177.4(7) no
C6 C7 C8 C9 -0.9(11) no
C7 C8 C9 Te1 169.3(6) no
C7 C8 C9 C10 -2.3(11) no
Te1 C9 C10 C1 13.9(9) no
Te1 C9 C10 C5 -166.7(4) no
C8 C9 C10 C1 -175.0(6) no
C8 C9 C10 C5 4.4(9) no
C4 C11 C12 C6 -1.2(7) no
Sn1 C13 C14 C15 -173.8(5) no
Sn1 C13 C18 C17 173.8(4) no
C14 C13 C18 C17 -0.2(10) no
C18 C13 C14 C15 0.3(10) no
C13 C14 C15 C16 0.2(11) no
C14 C15 C16 C17 -0.8(12) no
C15 C16 C17 C18 0.9(13) no
C16 C17 C18 C13 -0.3(13) no
Sn1 C19 C20 C21 -175.4(5) no
Sn1 C19 C24 C23 175.7(4) no
C20 C19 C24 C23 -0.4(9) no
C24 C19 C20 C21 0.8(10) no
C19 C20 C21 C22 -0.7(13) no
C20 C21 C22 C23 0.3(13) no
C21 C22 C23 C24 0.0(12) no
C22 C23 C24 C19 0.0(11) no
Sn1 C25 C26 C27 -175.4(4) no
Sn1 C25 C30 C29 176.9(4) no
C26 C25 C30 C29 2.3(8) no
C30 C25 C26 C27 -0.9(8) no
C25 C26 C27 C28 0.3(10) no
C26 C27 C28 C29 -0.9(10) no
C27 C28 C29 C30 2.2(10) no
C28 C29 C30 C25 -2.9(9) no
Te1 C31 C32 C33 175.9(5) no
Te1 C31 C36 C35 -175.6(5) no
C32 C31 C36 C35 1.9(11) no
C36 C31 C32 C33 -1.6(11) no
C31 C32 C33 C34 -0.3(13) no
C32 C33 C34 C35 2.0(14) no
C33 C34 C35 C36 -1.6(14) no
C34 C35 C36 C31 -0.4(13) no
